data_2227636
loop_
_publ_author_name
'Li, Fu-An'

_publ_section_title
;
 Tetraaquabis[4-(pyrazin-2-ylsulfanylmethyl-\k<i>N</i>^4^)benzoato]cobalt(II)
;
_journal_coeditor_code HY2354
_journal_issue 10
_journal_name_full 'Acta Crystallographica Section E'
_journal_page_first m1323
_journal_paper_doi 10.1107/S1600536810037906
_journal_volume 66
_journal_year 2010
_chemical_formula_iupac '[Co (C12 H9 N2 O2 S)2 (H2 O)4]'
_chemical_formula_moiety 'C24 H26 Co N4 O8 S2'
_chemical_formula_sum 'C24 H26 Co N4 O8 S2'
_chemical_formula_weight 621.54
_chemical_name_systematic
;
Tetraaquabis[4-(pyrazin-2-ylsulfanylmethyl-\k<i>N</i>^4^)benzoato]cobalt(II)
;
_space_group_IT_number 14
_symmetry_cell_setting monoclinic
_symmetry_space_group_name_Hall '-P 2ybc'
_symmetry_space_group_name_H-M 'P 1 21/c 1'
_atom_sites_solution_hydrogens geom
_atom_sites_solution_primary direct
_atom_sites_solution_secondary difmap
_audit_creation_method SHELXL-97
_cell_angle_alpha 90.00
_cell_angle_beta 90.6400(10)
_cell_angle_gamma 90.00
_cell_formula_units_Z 2
_cell_length_a 14.6561(11)
_cell_length_b 11.0666(8)
_cell_length_c 7.9973(6)
_cell_measurement_reflns_used 1622
_cell_measurement_temperature 296(2)
_cell_measurement_theta_max 25.84
_cell_measurement_theta_min 3.14
_cell_volume 1297.03(17)
_computing_cell_refinement 'SAINT (Bruker, 2007)'
_computing_data_collection 'APEX2 (Bruker, 2007)'
_computing_data_reduction 'SAINT (Bruker, 2007)'
_computing_molecular_graphics 'DIAMOND (Brandenburg, 1999)'
_computing_publication_material 'SHELXTL (Sheldrick, 2008)'
_computing_structure_refinement 'SHELXL97 (Sheldrick, 2008)'
_computing_structure_solution 'SHELXS97 (Sheldrick, 2008)'
_diffrn_ambient_temperature 296(2)
_diffrn_measured_fraction_theta_full 0.996
_diffrn_measured_fraction_theta_max 0.996
_diffrn_measurement_device_type 'Bruker APEXII CCD'
_diffrn_measurement_method '\f and \w scans'
_diffrn_radiation_monochromator graphite
_diffrn_radiation_source 'fine-focus sealed tube'
_diffrn_radiation_type MoK\a
_diffrn_radiation_wavelength 0.71073
_diffrn_reflns_av_R_equivalents 0.0446
_diffrn_reflns_av_sigmaI/netI 0.0650
_diffrn_reflns_limit_h_max 18
_diffrn_reflns_limit_h_min -19
_diffrn_reflns_limit_k_max 10
_diffrn_reflns_limit_k_min -14
_diffrn_reflns_limit_l_max 10
_diffrn_reflns_limit_l_min -5
_diffrn_reflns_number 7415
_diffrn_reflns_theta_full 27.93
_diffrn_reflns_theta_max 27.93
_diffrn_reflns_theta_min 1.39
_exptl_absorpt_coefficient_mu 0.880
_exptl_absorpt_correction_T_max 0.8794
_exptl_absorpt_correction_T_min 0.8437
_exptl_absorpt_correction_type multi-scan
_exptl_absorpt_process_details '(SADABS; Bruker, 2001)'
_exptl_crystal_colour red
_exptl_crystal_density_diffrn 1.591
_exptl_crystal_density_meas 1.591
_exptl_crystal_density_method 'not measured'
_exptl_crystal_description block
_exptl_crystal_F_000 642
_exptl_crystal_size_max 0.20
_exptl_crystal_size_mid 0.18
_exptl_crystal_size_min 0.15
_refine_diff_density_max 0.414
_refine_diff_density_min -0.365
_refine_ls_extinction_method none
_refine_ls_goodness_of_fit_ref 0.979
_refine_ls_hydrogen_treatment constr
_refine_ls_matrix_type full
_refine_ls_number_parameters 178
_refine_ls_number_reflns 3097
_refine_ls_number_restraints 0
_refine_ls_restrained_S_all 0.979
_refine_ls_R_factor_all 0.0757
_refine_ls_R_factor_gt 0.0418
_refine_ls_shift/su_max 0.000
_refine_ls_shift/su_mean 0.000
_refine_ls_structure_factor_coef Fsqd
_refine_ls_weighting_details 'calc w=1/[\s^2^(Fo^2^)+(0.0691P)^2^] where P=(Fo^2^+2Fc^2^)/3'
_refine_ls_weighting_scheme calc
_refine_ls_wR_factor_gt 0.0987
_refine_ls_wR_factor_ref 0.1263
_reflns_number_gt 2131
_reflns_number_total 3097
_reflns_threshold_expression I>2\s(I)
_cod_data_source_file hy2354.cif
_cod_data_source_block I
_cod_original_sg_symbol_H-M 'P 21/c'
_cod_database_code 2227636
_cod_database_fobs_code 2227636

loop_
_symmetry_equiv_pos_as_xyz
'x, y, z'
'-x, y+1/2, -z+1/2'
'-x, -y, -z'
'x, -y-1/2, z-1/2'

loop_
_atom_site_type_symbol
_atom_site_label
_atom_site_fract_x
_atom_site_fract_y
_atom_site_fract_z
_atom_site_U_iso_or_equiv
_atom_site_adp_type
_atom_site_calc_flag
_atom_site_refinement_flags
_atom_site_occupancy
_atom_site_disorder_assembly
_atom_site_disorder_group
Co Co1 1.0000 0.5000 1.0000 0.02141(16) Uani d S 1 . .
O O1 0.17691(15) 0.4653(2) 0.4237(3) 0.0410(6) Uani d . 1 . .
O O2 0.11201(13) 0.3613(2) 0.6281(2) 0.0306(5) Uani d . 1 . .
O O1W 1.01980(14) 0.4766(2) 1.2565(2) 0.0342(5) Uani d . 1 . .
H H1WA 0.9824 0.5172 1.3073 0.051 Uiso d R 1 . .
H H1WB 1.0659 0.4712 1.3069 0.051 Uiso d R 1 . .
O O2W 0.94265(16) 0.66681(19) 1.0537(3) 0.0388(6) Uani d . 1 . .
H H2WB 0.9184 0.6641 1.1455 0.058 Uiso d R 1 . .
H H2WA 0.9283 0.7237 0.9993 0.058 Uiso d R 1 . .
N N1 0.86650(16) 0.4200(2) 1.0353(3) 0.0263(5) Uani d . 1 . .
N N2 0.70190(17) 0.2923(2) 1.0414(3) 0.0343(6) Uani d . 1 . .
C C1 0.79056(19) 0.4640(3) 0.9652(4) 0.0254(6) Uani d . 1 . .
H H1 0.7924 0.5392 0.9134 0.030 Uiso calc R 1 . .
C C2 0.70864(19) 0.4004(3) 0.9674(3) 0.0262(6) Uani d . 1 . .
C C3 0.7784(2) 0.2507(3) 1.1130(4) 0.0373(8) Uani d . 1 . .
H H3 0.7764 0.1763 1.1669 0.045 Uiso calc R 1 . .
C C4 0.8597(2) 0.3120(3) 1.1112(4) 0.0347(8) Uani d . 1 . .
H H4 0.9108 0.2784 1.1631 0.042 Uiso calc R 1 . .
C C5 0.5369(2) 0.3367(3) 0.8688(5) 0.0406(9) Uani d . 1 . .
H H5A 0.5643 0.2679 0.8136 0.049 Uiso calc R 1 . .
H H5B 0.5274 0.3149 0.9848 0.049 Uiso calc R 1 . .
C C6 0.44575(19) 0.3625(3) 0.7878(4) 0.0278(7) Uani d . 1 . .
C C7 0.4284(2) 0.4607(3) 0.6838(4) 0.0313(7) Uani d . 1 . .
H H7 0.4745 0.5161 0.6629 0.038 Uiso calc R 1 . .
C C8 0.3426(2) 0.4770(3) 0.6107(4) 0.0284(7) Uani d . 1 . .
H H8 0.3324 0.5422 0.5396 0.034 Uiso calc R 1 . .
C C9 0.27219(18) 0.3965(3) 0.6431(3) 0.0237(6) Uani d . 1 . .
C C10 0.2892(2) 0.2995(3) 0.7504(4) 0.0300(7) Uani d . 1 . .
H H10 0.2424 0.2458 0.7752 0.036 Uiso calc R 1 . .
C C11 0.3750(2) 0.2825(3) 0.8202(4) 0.0315(7) Uani d . 1 . .
H H11 0.3855 0.2166 0.8898 0.038 Uiso calc R 1 . .
C C12 0.18071(18) 0.4100(3) 0.5590(3) 0.0254(6) Uani d . 1 . .
S S1 0.61446(5) 0.46202(8) 0.86052(11) 0.0350(2) Uani d . 1 . .

loop_
_atom_site_aniso_label
_atom_site_aniso_U_11
_atom_site_aniso_U_22
_atom_site_aniso_U_33
_atom_site_aniso_U_12
_atom_site_aniso_U_13
_atom_site_aniso_U_23
Co1 0.0161(3) 0.0262(3) 0.0219(3) 0.0013(2) -0.00308(19) 0.0018(2)
O1 0.0273(12) 0.0612(17) 0.0342(12) -0.0043(11) -0.0104(10) 0.0150(11)
O2 0.0206(11) 0.0422(13) 0.0291(11) -0.0056(9) 0.0006(9) -0.0023(9)
O1W 0.0243(11) 0.0539(16) 0.0241(10) 0.0068(10) -0.0071(9) -0.0008(9)
O2W 0.0532(15) 0.0305(13) 0.0330(12) 0.0129(11) 0.0120(11) 0.0073(10)
N1 0.0198(12) 0.0315(15) 0.0274(12) -0.0017(10) -0.0027(10) 0.0012(11)
N2 0.0242(14) 0.0395(17) 0.0393(16) -0.0048(11) -0.0039(12) 0.0096(12)
C1 0.0221(15) 0.0297(16) 0.0243(14) 0.0000(11) -0.0029(11) 0.0007(12)
C2 0.0205(14) 0.0357(18) 0.0222(14) 0.0002(12) -0.0040(11) -0.0019(12)
C3 0.0318(17) 0.039(2) 0.0412(19) -0.0025(14) -0.0051(14) 0.0144(15)
C4 0.0247(16) 0.040(2) 0.0389(18) 0.0008(14) -0.0057(13) 0.0107(15)
C5 0.0238(17) 0.044(2) 0.054(2) -0.0065(14) -0.0137(15) 0.0147(16)
C6 0.0206(14) 0.0349(18) 0.0277(15) -0.0008(12) -0.0034(12) 0.0019(13)
C7 0.0205(15) 0.0365(18) 0.0369(17) -0.0060(13) -0.0056(12) 0.0076(14)
C8 0.0262(15) 0.0307(19) 0.0281(15) -0.0023(12) -0.0041(12) 0.0053(12)
C9 0.0190(14) 0.0294(17) 0.0225(14) 0.0012(11) -0.0025(11) -0.0040(12)
C10 0.0203(15) 0.0338(18) 0.0358(17) -0.0057(12) -0.0020(12) 0.0043(13)
C11 0.0247(15) 0.0320(18) 0.0376(17) -0.0008(13) -0.0058(13) 0.0102(14)
C12 0.0189(14) 0.0314(17) 0.0257(15) -0.0010(12) -0.0031(11) -0.0074(12)
S1 0.0230(4) 0.0354(5) 0.0464(5) -0.0027(3) -0.0123(3) 0.0062(4)

loop_
_atom_type_symbol
_atom_type_description
_atom_type_scat_dispersion_real
_atom_type_scat_dispersion_imag
_atom_type_scat_source
C C 0.0033 0.0016 'International Tables Vol C Tables 4.2.6.8 and 6.1.1.4'
H H 0.0000 0.0000 'International Tables Vol C Tables 4.2.6.8 and 6.1.1.4'
N N 0.0061 0.0033 'International Tables Vol C Tables 4.2.6.8 and 6.1.1.4'
O O 0.0106 0.0060 'International Tables Vol C Tables 4.2.6.8 and 6.1.1.4'
S S 0.1246 0.1234 'International Tables Vol C Tables 4.2.6.8 and 6.1.1.4'
Co Co 0.3494 0.9721 'International Tables Vol C Tables 4.2.6.8 and 6.1.1.4'

loop_
_geom_angle_atom_site_label_1
_geom_angle_atom_site_label_2
_geom_angle_atom_site_label_3
_geom_angle_site_symmetry_1
_geom_angle_site_symmetry_3
_geom_angle
_geom_angle_publ_flag
O2W Co1 O2W . 3_767 180.0000(10) ?
O2W Co1 O1W . . 87.66(9) ?
O2W Co1 O1W 3_767 . 92.34(9) ?
O2W Co1 O1W . 3_767 92.34(9) ?
O2W Co1 O1W 3_767 3_767 87.66(9) ?
O1W Co1 O1W . 3_767 180.0000(10) ?
O2W Co1 N1 . 3_767 91.83(9) ?
O2W Co1 N1 3_767 3_767 88.17(9) ?
O1W Co1 N1 . 3_767 93.62(9) ?
O1W Co1 N1 3_767 3_767 86.38(9) ?
O2W Co1 N1 . . 88.17(9) ?
O2W Co1 N1 3_767 . 91.83(9) ?
O1W Co1 N1 . . 86.38(9) ?
O1W Co1 N1 3_767 . 93.62(9) ?
N1 Co1 N1 3_767 . 180.00(13) ?
Co1 O1W H1WA . . 109.5 ?
Co1 O1W H1WB . . 128.6 ?
H1WA O1W H1WB . . 111.3 ?
Co1 O2W H2WB . . 109.5 ?
Co1 O2W H2WA . . 134.4 ?
H2WB O2W H2WA . . 113.9 ?
C1 N1 C4 . . 116.6(3) ?
C1 N1 Co1 . . 123.1(2) ?
C4 N1 Co1 . . 119.6(2) ?
C3 N2 C2 . . 115.6(3) ?
N1 C1 C2 . . 121.8(3) ?
N1 C1 H1 . . 119.1 ?
C2 C1 H1 . . 119.1 ?
N2 C2 C1 . . 121.7(3) ?
N2 C2 S1 . . 120.1(2) ?
C1 C2 S1 . . 118.2(2) ?
N2 C3 C4 . . 123.4(3) ?
N2 C3 H3 . . 118.3 ?
C4 C3 H3 . . 118.3 ?
N1 C4 C3 . . 120.9(3) ?
N1 C4 H4 . . 119.6 ?
C3 C4 H4 . . 119.6 ?
C6 C5 S1 . . 113.4(2) ?
C6 C5 H5A . . 108.9 ?
S1 C5 H5A . . 108.9 ?
C6 C5 H5B . . 108.9 ?
S1 C5 H5B . . 108.9 ?
H5A C5 H5B . . 107.7 ?
C7 C6 C11 . . 118.5(3) ?
C7 C6 C5 . . 124.2(3) ?
C11 C6 C5 . . 117.3(3) ?
C6 C7 C8 . . 120.8(3) ?
C6 C7 H7 . . 119.6 ?
C8 C7 H7 . . 119.6 ?
C9 C8 C7 . . 120.5(3) ?
C9 C8 H8 . . 119.8 ?
C7 C8 H8 . . 119.8 ?
C8 C9 C10 . . 118.7(3) ?
C8 C9 C12 . . 120.9(3) ?
C10 C9 C12 . . 120.3(3) ?
C11 C10 C9 . . 120.5(3) ?
C11 C10 H10 . . 119.7 ?
C9 C10 H10 . . 119.7 ?
C10 C11 C6 . . 121.0(3) ?
C10 C11 H11 . . 119.5 ?
C6 C11 H11 . . 119.5 ?
O1 C12 O2 . . 123.9(3) ?
O1 C12 C9 . . 118.0(3) ?
O2 C12 C9 . . 118.1(3) ?
C2 S1 C5 . . 100.22(15) ?

loop_
_geom_bond_atom_site_label_1
_geom_bond_atom_site_label_2
_geom_bond_site_symmetry_2
_geom_bond_distance
_geom_bond_publ_flag
Co1 O1W . 2.085(2) yes
Co1 O2W . 2.075(2) yes
Co1 N1 . 2.169(2) yes
O1 C12 . 1.244(4) ?
O2 C12 . 1.274(3) ?
O1W H1WA . 0.8200 ?
O1W H1WB . 0.7849 ?
O2W H2WB . 0.8200 ?
O2W H2WA . 0.7924 ?
N1 C1 . 1.333(4) ?
N1 C4 . 1.345(4) ?
N2 C3 . 1.334(4) ?
N2 C2 . 1.339(4) ?
C1 C2 . 1.392(4) ?
C1 H1 . 0.9300 ?
C2 S1 . 1.753(3) ?
C3 C4 . 1.371(4) ?
C3 H3 . 0.9300 ?
C4 H4 . 0.9300 ?
C5 C6 . 1.505(4) ?
C5 S1 . 1.795(3) ?
C5 H5A . 0.9700 ?
C5 H5B . 0.9700 ?
C6 C7 . 1.390(4) ?
C6 C11 . 1.390(4) ?
C7 C8 . 1.392(4) ?
C7 H7 . 0.9300 ?
C8 C9 . 1.390(4) ?
C8 H8 . 0.9300 ?
C9 C10 . 1.395(4) ?
C9 C12 . 1.501(4) ?
C10 C11 . 1.383(4) ?
C10 H10 . 0.9300 ?
C11 H11 . 0.9300 ?

loop_
_geom_hbond_atom_site_label_D
_geom_hbond_atom_site_label_H
_geom_hbond_atom_site_label_A
_geom_hbond_site_symmetry_A
_geom_hbond_distance_DH
_geom_hbond_distance_HA
_geom_hbond_distance_DA
_geom_hbond_angle_DHA
_geom_hbond_publ_flag
O1W H1WA O2 3_667 0.82 2.00 2.801(3) 165 y
O1W H1WB O1 1_656 0.78 1.87 2.653(3) 177 y
O2W H2WA O2 2_656 0.79 1.92 2.713(3) 177 y
O2W H2WB O2 3_667 0.82 1.89 2.695(3) 167 y

loop_
_geom_torsion_atom_site_label_1
_geom_torsion_atom_site_label_2
_geom_torsion_atom_site_label_3
_geom_torsion_atom_site_label_4
_geom_torsion_site_symmetry_1
_geom_torsion_site_symmetry_2
_geom_torsion_site_symmetry_3
_geom_torsion_site_symmetry_4
_geom_torsion
_geom_torsion_publ_flag
O2W Co1 N1 C1 . . . . 48.1(2) ?
O2W Co1 N1 C1 3_767 . . . -131.9(2) ?
O1W Co1 N1 C1 . . . . 135.9(2) ?
O1W Co1 N1 C1 3_767 . . . -44.1(2) ?
O2W Co1 N1 C4 . . . . -141.6(2) ?
O2W Co1 N1 C4 3_767 . . . 38.4(2) ?
O1W Co1 N1 C4 . . . . -53.8(2) ?
O1W Co1 N1 C4 3_767 . . . 126.2(2) ?
C4 N1 C1 C2 . . . . -1.2(4) ?
Co1 N1 C1 C2 . . . . 169.4(2) ?
C3 N2 C2 C1 . . . . 0.4(4) ?
C3 N2 C2 S1 . . . . 177.1(2) ?
N1 C1 C2 N2 . . . . 0.6(5) ?
N1 C1 C2 S1 . . . . -176.1(2) ?
C2 N2 C3 C4 . . . . -0.7(5) ?
C1 N1 C4 C3 . . . . 0.9(5) ?
Co1 N1 C4 C3 . . . . -170.1(3) ?
N2 C3 C4 N1 . . . . 0.1(5) ?
S1 C5 C6 C7 . . . . 14.0(4) ?
S1 C5 C6 C11 . . . . -165.9(2) ?
C11 C6 C7 C8 . . . . -1.5(5) ?
C5 C6 C7 C8 . . . . 178.6(3) ?
C6 C7 C8 C9 . . . . 1.3(5) ?
C7 C8 C9 C10 . . . . 0.1(4) ?
C7 C8 C9 C12 . . . . -177.2(3) ?
C8 C9 C10 C11 . . . . -1.4(4) ?
C12 C9 C10 C11 . . . . 176.0(3) ?
C9 C10 C11 C6 . . . . 1.2(5) ?
C7 C6 C11 C10 . . . . 0.3(5) ?
C5 C6 C11 C10 . . . . -179.8(3) ?
C8 C9 C12 O1 . . . . 23.7(4) ?
C10 C9 C12 O1 . . . . -153.6(3) ?
C8 C9 C12 O2 . . . . -158.2(3) ?
C10 C9 C12 O2 . . . . 24.5(4) ?
N2 C2 S1 C5 . . . . -6.9(3) ?
C1 C2 S1 C5 . . . . 169.9(2) ?
C6 C5 S1 C2 . . . . 178.9(2) ?
